data_4504629
loop_
_publ_author_name
'Wu, A-Qing'
'Li, Yan'
'Zheng, Fa-Kun'
Guo,
'Huang, Jin-Shun'

_publ_section_title
;
 Different Molecular Frameworks of Zinc(II) and Cadmium(II) Coordination
 Polymers Constructed by Flexible Double Betaine Ligands
;
_journal_issue 2
_journal_name_full 'Crystal Growth &amp; Design'
_journal_page_first 444
_journal_paper_doi 10.1021/cg050378e
_journal_volume 6
_journal_year 2006
_chemical_formula_sum 'C17 H26 Cd N4 O14'
_chemical_formula_weight 622.82
_chemical_name_systematic
; 
 ? 
;
_space_group_IT_number 14
_symmetry_cell_setting monoclinic
_symmetry_space_group_name_Hall '-P 2yn'
_symmetry_space_group_name_H-M 'P 1 21/n 1'
_atom_sites_solution_hydrogens geom
_atom_sites_solution_primary direct
_atom_sites_solution_secondary difmap
_audit_creation_method SHELXL-97
_cell_angle_alpha 90.00
_cell_angle_beta 90.439(3)
_cell_angle_gamma 90.00
_cell_formula_units_Z 4
_cell_length_a 15.721(4)
_cell_length_b 4.7898(11)
_cell_length_c 31.371(7)
_cell_measurement_reflns_used 7835
_cell_measurement_temperature 293(2)
_cell_measurement_theta_max 27.4835
_cell_measurement_theta_min 1.8263
_cell_volume 2362.2(10)
_computing_cell_refinement 'CrystalClear (Rigaku Corp., 2002)'
_computing_data_collection 'CrystalClear (Rigaku Corp., 2002)'
_computing_data_reduction 'CrystalClear (Rigaku Corp., 2002)'
_computing_molecular_graphics 'Siemens SHELXTL^TM^ 5'
_computing_publication_material 'Siemens SHELXTL^TM^ 5'
_computing_structure_refinement 'Siemens SHELXTL^TM^ 5'
_computing_structure_solution 'Siemens SHELXTL^TM^ 5'
_diffrn_ambient_temperature 293(2)
_diffrn_measured_fraction_theta_full 0.996
_diffrn_measured_fraction_theta_max 0.996
_diffrn_measurement_device_type 'Rigaku Mercury CCD'
_diffrn_measurement_method \w
_diffrn_radiation_monochromator graphite
_diffrn_radiation_source 'rotating-anode generator'
_diffrn_radiation_type MoK\a
_diffrn_radiation_wavelength 0.71073
_diffrn_reflns_av_R_equivalents 0.0465
_diffrn_reflns_av_sigmaI/netI 0.0423
_diffrn_reflns_limit_h_max 20
_diffrn_reflns_limit_h_min -20
_diffrn_reflns_limit_k_max 5
_diffrn_reflns_limit_k_min -6
_diffrn_reflns_limit_l_max 40
_diffrn_reflns_limit_l_min -33
_diffrn_reflns_number 16708
_diffrn_reflns_theta_full 27.49
_diffrn_reflns_theta_max 27.49
_diffrn_reflns_theta_min 2.33
_exptl_absorpt_coefficient_mu 1.003
_exptl_absorpt_correction_T_max 1.0000
_exptl_absorpt_correction_T_min 0.3983
_exptl_absorpt_correction_type multi-scan
_exptl_absorpt_process_details '(CrystalClear, Rigaku 2002)'
_exptl_crystal_colour brown
_exptl_crystal_density_diffrn 1.751
_exptl_crystal_density_method 'not measured'
_exptl_crystal_description Prism
_exptl_crystal_F_000 1264
_exptl_crystal_size_max 0.5
_exptl_crystal_size_mid 0.18
_exptl_crystal_size_min 0.08
_refine_diff_density_max 1.555
_refine_diff_density_min -1.149
_refine_diff_density_rms 0.111
_refine_ls_extinction_method none
_refine_ls_goodness_of_fit_ref 1.053
_refine_ls_hydrogen_treatment noref
_refine_ls_matrix_type full
_refine_ls_number_parameters 325
_refine_ls_number_reflns 5402
_refine_ls_number_restraints 0
_refine_ls_restrained_S_all 1.053
_refine_ls_R_factor_all 0.0424
_refine_ls_R_factor_gt 0.0398
_refine_ls_shift/su_max 0.000
_refine_ls_shift/su_mean 0.000
_refine_ls_structure_factor_coef Fsqd
_refine_ls_weighting_details 'calc w=1/[\s^2^(Fo^2^)+(0.0483P)^2^+6.3195P] where P=(Fo^2^+2Fc^2^)/3'
_refine_ls_weighting_scheme calc
_refine_ls_wR_factor_gt 0.1037
_refine_ls_wR_factor_ref 0.1057
_reflns_number_gt 5163
_reflns_number_total 5402
_reflns_threshold_expression >2sigma(I)
_cod_data_source_file cg050378esi20050803_054628.cif
_cod_data_source_block 103
_cod_depositor_comments
;
The following automatic conversions were performed:

'_exptl_absorpt_correction_type' value 'Multi-scan' changed to
'multi-scan' according to
/home/saulius/struct/CIF-dictionaries/cif_core.dic dictionary named
'cif_core.dic' version 2.4.1 from 2010-06-29.

Automatic conversion script
Id: cif_fix_values 1715 2011-07-08 13:25:40Z adriana 
;
_cod_original_cell_volume 2362.2(9)
_cod_original_sg_symbol_H-M P2(1)/n
_cod_database_code 4504629

loop_
_symmetry_equiv_pos_as_xyz
'x, y, z'
'-x+1/2, y+1/2, -z+1/2'
'-x, -y, -z'
'x-1/2, -y-1/2, z-1/2'

loop_
_atom_site_label
_atom_site_type_symbol
_atom_site_fract_x
_atom_site_fract_y
_atom_site_fract_z
_atom_site_U_iso_or_equiv
_atom_site_adp_type
_atom_site_occupancy
_atom_site_symmetry_multiplicity
_atom_site_calc_flag
_atom_site_refinement_flags
Cd Cd 0.288891(12) 0.15814(4) 0.029335(6) 0.01158(9) Uani 1 1 d .
O1 O 0.19385(13) 0.5243(5) 0.02555(7) 0.0145(4) Uani 1 1 d .
O1W O 0.22000(19) -0.0007(6) -0.03179(8) 0.0341(7) Uani 1 1 d .
O2 O 0.18687(14) 0.9188(5) 0.06405(7) 0.0158(4) Uani 1 1 d .
O2W O 0.03623(16) 0.2476(7) -0.01255(9) 0.0342(6) Uani 1 1 d .
O3W O -0.2827(2) 1.3008(9) 0.26469(12) 0.0559(10) Uani 1 1 d .
O3 O -0.11949(13) 0.7218(5) 0.52110(7) 0.0147(4) Uani 1 1 d .
O4W O 0.26115(18) 0.4364(6) 0.22780(8) 0.0308(6) Uani 1 1 d .
O4 O -0.12514(15) 1.1164(5) 0.48288(7) 0.0187(5) Uani 1 1 d .
O5 O 0.27535(18) 0.4157(7) 0.11783(9) 0.0388(7) Uani 1 1 d .
O6 O 0.36990(16) 0.2287(6) 0.15916(7) 0.0268(6) Uani 1 1 d .
O7 O 0.37139(15) 0.1505(5) 0.09083(7) 0.0195(5) Uani 1 1 d .
O8 O -0.3303(3) 0.9801(9) 0.41190(11) 0.0666(12) Uani 1 1 d .
O9 O -0.2687(2) 1.3320(8) 0.38409(17) 0.0736(15) Uani 1 1 d .
O10 O -0.32460(18) 1.0212(7) 0.34280(9) 0.0391(7) Uani 1 1 d .
N1 N 0.07293(16) 0.7230(6) 0.11882(8) 0.0122(5) Uani 1 1 d .
N2 N -0.06773(17) 0.8628(5) 0.41014(8) 0.0135(5) Uani 1 1 d .
N3 N 0.33800(16) 0.2672(6) 0.12326(8) 0.0167(5) Uani 1 1 d .
N4 N -0.3064(2) 1.1140(8) 0.37896(14) 0.0383(9) Uani 1 1 d .
C1 C 0.16714(18) 0.6727(6) 0.05578(10) 0.0122(6) Uani 1 1 d .
C2 C 0.10149(19) 0.5323(7) 0.08462(9) 0.0134(6) Uani 1 1 d .
H2A H 0.0528 0.4750 0.0676 0.016 Uiso 1 1 calc R
H2B H 0.1263 0.3663 0.0973 0.016 Uiso 1 1 calc R
C3 C -0.00210(19) 0.8557(7) 0.11522(10) 0.0169(7) Uani 1 1 d .
H3A H -0.0368 0.8220 0.0916 0.020 Uiso 1 1 calc R
C4 C -0.02829(19) 1.0415(7) 0.14613(10) 0.0174(6) Uani 1 1 d .
H4A H -0.0807 1.1303 0.1435 0.021 Uiso 1 1 calc R
C5 C 0.0240(2) 1.0953(7) 0.18113(10) 0.0150(6) Uani 1 1 d .
C6 C 0.1022(2) 0.9592(8) 0.18333(10) 0.0191(7) Uani 1 1 d .
H6A H 0.1388 0.9941 0.2062 0.023 Uiso 1 1 calc R
C7 C 0.12595(19) 0.7732(8) 0.15203(10) 0.0171(6) Uani 1 1 d .
H7A H 0.1782 0.6829 0.1538 0.021 Uiso 1 1 calc R
C8 C -0.0034(2) 1.2849(7) 0.21677(10) 0.0199(7) Uani 1 1 d .
H8A H -0.0553 1.3808 0.2085 0.024 Uiso 1 1 calc R
H8B H 0.0402 1.4245 0.2219 0.024 Uiso 1 1 calc R
C9 C -0.0187(2) 1.1194(7) 0.25777(10) 0.0160(6) Uani 1 1 d .
H9A H -0.0588 0.9698 0.2521 0.019 Uiso 1 1 calc R
H9B H 0.0344 1.0363 0.2674 0.019 Uiso 1 1 calc R
C10 C -0.0537(2) 1.3081(7) 0.29282(10) 0.0175(6) Uani 1 1 d .
H10A H -0.0164 1.4678 0.2965 0.021 Uiso 1 1 calc R
H10B H -0.1093 1.3767 0.2843 0.021 Uiso 1 1 calc R
C11 C -0.0609(2) 1.1548(6) 0.33452(10) 0.0133(6) Uani 1 1 d .
C12 C -0.12065(18) 0.9464(7) 0.34070(10) 0.0152(6) Uani 1 1 d .
H12A H -0.1590 0.9027 0.3190 0.018 Uiso 1 1 calc R
C13 C -0.1236(2) 0.8040(7) 0.37862(10) 0.0161(6) Uani 1 1 d .
H13A H -0.1644 0.6659 0.3826 0.019 Uiso 1 1 calc R
C14 C -0.00964(19) 1.0675(7) 0.40548(10) 0.0148(6) Uani 1 1 d .
H14A H 0.0275 1.1097 0.4278 0.018 Uiso 1 1 calc R
C15 C -0.00521(19) 1.2137(7) 0.36798(10) 0.0143(6) Uani 1 1 d .
H15A H 0.0354 1.3535 0.3649 0.017 Uiso 1 1 calc R
C16 C -0.0697(2) 0.7032(7) 0.45038(10) 0.0164(6) Uani 1 1 d .
H16A H -0.0120 0.6510 0.4581 0.020 Uiso 1 1 calc R
H16B H -0.1016 0.5326 0.4457 0.020 Uiso 1 1 calc R
C17 C -0.10911(18) 0.8613(6) 0.48767(10) 0.0125(6) Uani 1 1 d .

loop_
_atom_site_aniso_label
_atom_site_aniso_U_11
_atom_site_aniso_U_22
_atom_site_aniso_U_33
_atom_site_aniso_U_23
_atom_site_aniso_U_13
_atom_site_aniso_U_12
Cd 0.01111(13) 0.01242(14) 0.01126(13) 0.00074(8) 0.00284(8) 0.00046(8)
O1 0.0152(10) 0.0147(11) 0.0136(10) 0.0005(8) 0.0035(8) 0.0044(9)
O1W 0.0513(17) 0.0275(15) 0.0233(14) 0.0006(11) -0.0147(12) -0.0034(13)
O2 0.0177(11) 0.0131(11) 0.0168(11) -0.0002(9) 0.0063(8) -0.0029(9)
O2W 0.0236(13) 0.0482(18) 0.0307(15) -0.0045(14) -0.0072(11) 0.0012(13)
O3W 0.0447(19) 0.066(3) 0.057(2) 0.0150(19) -0.0045(16) 0.0110(18)
O3 0.0151(10) 0.0170(11) 0.0120(10) 0.0013(9) 0.0023(8) -0.0039(9)
O4W 0.0387(15) 0.0302(15) 0.0237(13) -0.0041(11) 0.0049(11) 0.0013(13)
O4 0.0244(12) 0.0126(11) 0.0192(11) 0.0003(9) 0.0121(9) 0.0015(9)
O5 0.0308(14) 0.0558(19) 0.0298(15) -0.0071(14) -0.0039(12) 0.0300(14)
O6 0.0288(13) 0.0402(16) 0.0112(11) -0.0014(11) -0.0029(9) 0.0118(12)
O7 0.0178(11) 0.0279(14) 0.0128(11) -0.0035(9) 0.0021(9) 0.0056(9)
O8 0.100(3) 0.067(3) 0.0326(19) 0.0023(18) -0.0019(19) 0.030(2)
O9 0.0381(19) 0.041(2) 0.142(4) -0.041(2) 0.007(2) -0.0137(16)
O10 0.0310(14) 0.056(2) 0.0300(15) -0.0095(14) 0.0008(11) -0.0189(14)
N1 0.0126(11) 0.0133(12) 0.0106(11) 0.0002(10) 0.0038(9) -0.0009(10)
N2 0.0159(12) 0.0130(13) 0.0117(12) 0.0010(10) 0.0057(10) 0.0029(10)
N3 0.0131(12) 0.0204(14) 0.0166(13) -0.0014(11) 0.0008(10) 0.0018(11)
N4 0.0229(16) 0.0294(19) 0.062(3) -0.0125(18) -0.0084(16) 0.0053(14)
C1 0.0098(13) 0.0138(15) 0.0131(14) 0.0030(11) -0.0003(11) 0.0015(11)
C2 0.0145(13) 0.0126(15) 0.0133(14) -0.0022(11) 0.0049(11) -0.0001(11)
C3 0.0098(13) 0.0239(18) 0.0169(15) -0.0019(12) 0.0006(11) 0.0025(12)
C4 0.0137(14) 0.0231(18) 0.0155(15) 0.0010(13) 0.0023(11) 0.0037(13)
C5 0.0179(14) 0.0166(15) 0.0107(13) 0.0018(12) 0.0054(11) -0.0020(12)
C6 0.0170(14) 0.0270(19) 0.0134(14) -0.0014(13) -0.0012(11) 0.0018(14)
C7 0.0121(13) 0.0249(17) 0.0143(14) 0.0000(13) -0.0005(11) 0.0037(13)
C8 0.0304(18) 0.0182(16) 0.0113(14) 0.0008(12) 0.0042(12) 0.0055(14)
C9 0.0187(15) 0.0165(16) 0.0129(14) -0.0009(12) 0.0038(12) 0.0006(12)
C10 0.0229(16) 0.0171(16) 0.0124(14) 0.0017(12) 0.0025(12) 0.0048(13)
C11 0.0155(14) 0.0138(16) 0.0105(14) -0.0009(11) 0.0038(11) 0.0036(11)
C12 0.0110(13) 0.0192(16) 0.0155(14) -0.0040(12) -0.0003(11) -0.0010(12)
C13 0.0132(14) 0.0162(16) 0.0191(15) -0.0039(12) 0.0046(12) -0.0025(12)
C14 0.0159(14) 0.0154(15) 0.0131(14) -0.0039(12) 0.0019(11) -0.0005(12)
C15 0.0132(13) 0.0144(15) 0.0153(15) -0.0014(12) 0.0029(11) -0.0031(12)
C16 0.0208(15) 0.0138(15) 0.0146(15) 0.0014(12) 0.0077(12) 0.0047(13)
C17 0.0085(13) 0.0144(15) 0.0145(14) -0.0024(11) 0.0028(11) -0.0016(11)

loop_
_atom_type_symbol
_atom_type_description
_atom_type_scat_dispersion_real
_atom_type_scat_dispersion_imag
_atom_type_scat_source
C C 0.0033 0.0016 'International Tables Vol C Tables 4.2.6.8 and 6.1.1.4'
H H 0.0000 0.0000 'International Tables Vol C Tables 4.2.6.8 and 6.1.1.4'
N N 0.0061 0.0033 'International Tables Vol C Tables 4.2.6.8 and 6.1.1.4'
O O 0.0106 0.0060 'International Tables Vol C Tables 4.2.6.8 and 6.1.1.4'
Cd Cd -0.8075 1.2024 'International Tables Vol C Tables 4.2.6.8 and 6.1.1.4'

loop_
_geom_angle_atom_site_label_1
_geom_angle_atom_site_label_2
_geom_angle_atom_site_label_3
_geom_angle
_geom_angle_site_symmetry_1
_geom_angle_site_symmetry_3
O2 Cd O4 168.60(9) 1_545 4_675
O2 Cd O1 87.06(8) 1_545 .
O4 Cd O1 89.65(8) 4_675 .
O2 Cd O7 89.17(8) 1_545 .
O4 Cd O7 102.12(9) 4_675 .
O1 Cd O7 114.41(8) . .
O2 Cd O1W 84.46(9) 1_545 .
O4 Cd O1W 84.37(10) 4_675 .
O1 Cd O1W 84.77(9) . .
O7 Cd O1W 159.49(9) . .
O2 Cd O3 95.66(8) 1_545 4_665
O4 Cd O3 85.92(8) 4_675 4_665
O1 Cd O3 170.49(7) . 4_665
O7 Cd O3 74.82(8) . 4_665
O1W Cd O3 86.42(9) . 4_665
C1 O1 Cd 127.58(19) . .
C1 O2 Cd 123.8(2) . 1_565
C17 O3 Cd 126.24(19) . 4_566
C17 O4 Cd 120.4(2) . 4_576
N3 O7 Cd 115.18(18) . .
C3 N1 C7 121.1(3) . .
C3 N1 C2 120.1(3) . .
C7 N1 C2 118.7(3) . .
C13 N2 C14 120.7(3) . .
C13 N2 C16 120.1(3) . .
C14 N2 C16 119.2(3) . .
O5 N3 O6 122.0(3) . .
O5 N3 O7 118.5(3) . .
O6 N3 O7 119.4(3) . .
O9 N4 O10 122.4(5) . .
O9 N4 O8 118.2(5) . .
O10 N4 O8 119.3(4) . .
O2 C1 O1 127.4(3) . .
O2 C1 C2 117.4(3) . .
O1 C1 C2 115.2(3) . .
N1 C2 C1 111.5(2) . .
N1 C2 H2A 109.3 . .
C1 C2 H2A 109.3 . .
N1 C2 H2B 109.3 . .
C1 C2 H2B 109.3 . .
H2A C2 H2B 108.0 . .
N1 C3 C4 120.8(3) . .
N1 C3 H3A 119.6 . .
C4 C3 H3A 119.6 . .
C3 C4 C5 119.7(3) . .
C3 C4 H4A 120.1 . .
C5 C4 H4A 120.1 . .
C4 C5 C6 118.0(3) . .
C4 C5 C8 121.8(3) . .
C6 C5 C8 120.2(3) . .
C7 C6 C5 120.7(3) . .
C7 C6 H6A 119.6 . .
C5 C6 H6A 119.6 . .
N1 C7 C6 119.7(3) . .
N1 C7 H7A 120.2 . .
C6 C7 H7A 120.2 . .
C5 C8 C9 111.1(3) . .
C5 C8 H8A 109.4 . .
C9 C8 H8A 109.4 . .
C5 C8 H8B 109.4 . .
C9 C8 H8B 109.4 . .
H8A C8 H8B 108.0 . .
C10 C9 C8 111.0(3) . .
C10 C9 H9A 109.4 . .
C8 C9 H9A 109.4 . .
C10 C9 H9B 109.4 . .
C8 C9 H9B 109.4 . .
H9A C9 H9B 108.0 . .
C11 C10 C9 111.5(3) . .
C11 C10 H10A 109.3 . .
C9 C10 H10A 109.3 . .
C11 C10 H10B 109.3 . .
C9 C10 H10B 109.3 . .
H10A C10 H10B 108.0 . .
C12 C11 C15 117.7(3) . .
C12 C11 C10 121.9(3) . .
C15 C11 C10 120.4(3) . .
C13 C12 C11 120.4(3) . .
C13 C12 H12A 119.8 . .
C11 C12 H12A 119.8 . .
N2 C13 C12 120.4(3) . .
N2 C13 H13A 119.8 . .
C12 C13 H13A 119.8 . .
N2 C14 C15 120.2(3) . .
N2 C14 H14A 119.9 . .
C15 C14 H14A 119.9 . .
C14 C15 C11 120.6(3) . .
C14 C15 H15A 119.7 . .
C11 C15 H15A 119.7 . .
N2 C16 C17 114.2(3) . .
N2 C16 H16A 108.7 . .
C17 C16 H16A 108.7 . .
N2 C16 H16B 108.7 . .
C17 C16 H16B 108.7 . .
H16A C16 H16B 107.6 . .
O3 C17 O4 126.2(3) . .
O3 C17 C16 115.6(3) . .
O4 C17 C16 118.2(3) . .

loop_
_geom_bond_atom_site_label_1
_geom_bond_atom_site_label_2
_geom_bond_distance
_geom_bond_site_symmetry_2
Cd O2 2.258(2) 1_545
Cd O4 2.269(2) 4_675
Cd O1 2.307(2) .
Cd O7 2.317(2) .
Cd O1W 2.323(3) .
Cd O3 2.336(2) 4_665
O1 C1 1.260(4) .
O2 C1 1.245(4) .
O2 Cd 2.258(2) 1_565
O3 C17 1.255(4) .
O3 Cd 2.336(2) 4_566
O4 C17 1.257(4) .
O4 Cd 2.269(2) 4_576
O5 N3 1.226(4) .
O6 N3 1.243(3) .
O7 N3 1.277(3) .
O8 N4 1.275(6) .
O9 N4 1.211(5) .
O10 N4 1.250(5) .
N1 C3 1.344(4) .
N1 C7 1.351(4) .
N1 C2 1.481(4) .
N2 C13 1.347(4) .
N2 C14 1.349(4) .
N2 C16 1.476(4) .
C1 C2 1.533(4) .
C2 H2A 0.9700 .
C2 H2B 0.9700 .
C3 C4 1.381(4) .
C3 H3A 0.9300 .
C4 C5 1.391(4) .
C4 H4A 0.9300 .
C5 C6 1.392(4) .
C5 C8 1.506(4) .
C6 C7 1.380(5) .
C6 H6A 0.9300 .
C7 H7A 0.9300 .
C8 C9 1.531(4) .
C8 H8A 0.9700 .
C8 H8B 0.9700 .
C9 C10 1.529(4) .
C9 H9A 0.9700 .
C9 H9B 0.9700 .
C10 C11 1.505(4) .
C10 H10A 0.9700 .
C10 H10B 0.9700 .
C11 C12 1.386(4) .
C11 C15 1.390(4) .
C12 C13 1.372(5) .
C12 H12A 0.9300 .
C13 H13A 0.9300 .
C14 C15 1.371(4) .
C14 H14A 0.9300 .
C15 H15A 0.9300 .
C16 C17 1.529(4) .
C16 H16A 0.9700 .
C16 H16B 0.9700 .
